data_7223425
loop_
_publ_author_name
'Shah, Tariq A.'
'Ahmad, Zubair'
'Mir, Niyaz A.'
'Muneer, Mohammad'
'Ahmad, Musheer'
'Rath, Nigam P.'

_publ_section_title
;
 One step synthesis of highly functionalized thiazolo[3,2-
 b][1,2,4]triazole, triazolo[1,5-a]pyrimidine and triazolo[3,4-
 b][1,3,4]thiadiazine&#x2020;
;
_journal_name_full 'RSC Adv.'
_journal_paper_doi 10.1039/C5RA21270G
_journal_year 2015
_chemical_formula_moiety 'C11 H7 N3 O S'
_chemical_formula_sum 'C11 H7 N3 O S'
_chemical_formula_weight 229.26
_chemical_melting_point 543
_chemical_name_systematic '5-phenyl-7H-[1,2,4]triazolo[5,1-b][1,3]thiazin-7-one (49)'
_space_group_crystal_system monoclinic
_space_group_IT_number 14
_space_group_name_Hall '-P 2yn'
_space_group_name_H-M_alt 'P 1 21/n 1'
_symmetry_space_group_name_Hall '-P 2yn'
_symmetry_space_group_name_H-M 'P 1 21/n 1'
_atom_sites_solution_hydrogens geom
_atom_sites_solution_primary direct
_atom_sites_solution_secondary difmap
_audit_creation_method SHELXL-2014/6
_audit_update_record
;
2015-07-06 deposited with the CCDC.
2015-12-02 downloaded from the CCDC.
;
_cell_angle_alpha 90
_cell_angle_beta 104.277(4)
_cell_angle_gamma 90
_cell_formula_units_Z 4
_cell_length_a 6.9892(6)
_cell_length_b 10.5036(10)
_cell_length_c 13.4268(13)
_cell_measurement_reflns_used 6498
_cell_measurement_temperature 100(2)
_cell_measurement_theta_max 31.94
_cell_measurement_theta_min 2.49
_cell_volume 955.24(15)
_computing_cell_refinement 'Bruker SAINT'
_computing_data_collection 'Bruker APEX2'
_computing_data_reduction 'Bruker SAINT'
_computing_molecular_graphics 'Bruker SHELXTL'
_computing_publication_material 'Bruker SHELXTL'
_computing_structure_refinement 'SHELXL-2014/6 (Sheldrick, 2014)'
_computing_structure_solution 'SHELXT-2013 (Sheldrick, 2008)'
_diffrn_ambient_temperature 100(2)
_diffrn_measured_fraction_theta_full 0.998
_diffrn_measured_fraction_theta_max 0.996
_diffrn_measurement_device_type 'Bruker APEX-II CCD'
_diffrn_measurement_method '\f and \w scans'
_diffrn_radiation_type MoK\a
_diffrn_radiation_wavelength 0.71073
_diffrn_reflns_av_R_equivalents 0.0815
_diffrn_reflns_av_unetI/netI 0.0556
_diffrn_reflns_laue_measured_fraction_full 0.998
_diffrn_reflns_laue_measured_fraction_max 0.996
_diffrn_reflns_limit_h_max 10
_diffrn_reflns_limit_h_min -5
_diffrn_reflns_limit_k_max 13
_diffrn_reflns_limit_k_min -15
_diffrn_reflns_limit_l_max 20
_diffrn_reflns_limit_l_min -20
_diffrn_reflns_number 19126
_diffrn_reflns_point_group_measured_fraction_full 0.998
_diffrn_reflns_point_group_measured_fraction_max 0.996
_diffrn_reflns_theta_full 25.242
_diffrn_reflns_theta_max 32.052
_diffrn_reflns_theta_min 2.492
_exptl_absorpt_coefficient_mu 0.316
_exptl_absorpt_correction_T_max 0.8623
_exptl_absorpt_correction_T_min 0.6408
_exptl_absorpt_correction_type multi-scan
_exptl_absorpt_process_details 'sadabs v2014/4'
_exptl_crystal_colour colourless
_exptl_crystal_density_diffrn 1.594
_exptl_crystal_density_method 'not measured'
_exptl_crystal_description rectangular
_exptl_crystal_F_000 472
_exptl_crystal_recrystallization_method 'Re-crystallisation from solvent: methanol'
_exptl_crystal_size_max 0.251
_exptl_crystal_size_mid 0.163
_exptl_crystal_size_min 0.095
_refine_diff_density_max 0.676
_refine_diff_density_min -0.526
_refine_diff_density_rms 0.118
_refine_ls_extinction_method none
_refine_ls_goodness_of_fit_ref 0.979
_refine_ls_hydrogen_treatment constr
_refine_ls_matrix_type full
_refine_ls_number_parameters 145
_refine_ls_number_reflns 3319
_refine_ls_number_restraints 0
_refine_ls_restrained_S_all 0.979
_refine_ls_R_factor_all 0.0609
_refine_ls_R_factor_gt 0.0495
_refine_ls_shift/su_max 0.001
_refine_ls_shift/su_mean 0.000
_refine_ls_structure_factor_coef Fsqd
_refine_ls_weighting_details 'w=1/[\s^2^(Fo^2^)+(0.0871P)^2^] where P=(Fo^2^+2Fc^2^)/3'
_refine_ls_weighting_scheme calc
_refine_ls_wR_factor_gt 0.1308
_refine_ls_wR_factor_ref 0.1365
_reflns_Friedel_coverage 0.000
_reflns_number_gt 2570
_reflns_number_total 3319
_reflns_threshold_expression 'I > 2\s(I)'
_cod_data_source_file c5ra21270g2.cif
_cod_data_source_block r615
_cod_database_code 7223425
_shelx_space_group_comment
; 
The symmetry employed for this shelxl refinement is uniquely defined 
by the following loop, which should always be used as a source of 
symmetry information in preference to the above space-group names. 
They are only intended as comments. 
;
_shelx_estimated_absorpt_t_min 0.925
_shelx_estimated_absorpt_t_max 0.971
_shelxl_version_number 2014/6

loop_
_space_group_symop_operation_xyz
'x, y, z'
'-x+1/2, y+1/2, -z+1/2'
'-x, -y, -z'
'x-1/2, -y-1/2, z-1/2'

loop_
_atom_site_label
_atom_site_type_symbol
_atom_site_fract_x
_atom_site_fract_y
_atom_site_fract_z
_atom_site_U_iso_or_equiv
_atom_site_adp_type
_atom_site_occupancy
_atom_site_site_symmetry_order
_atom_site_calc_flag
_atom_site_refinement_flags_posn
_atom_site_refinement_flags_adp
S1 S 0.86424(5) 0.52186(3) 0.59908(3) 0.01333(12) Uani 1 1 d . .
O1 O 0.52515(15) 0.86517(10) 0.64580(9) 0.0186(2) Uani 1 1 d . .
N1 N 0.79372(17) 0.77876(11) 0.60186(9) 0.0109(2) Uani 1 1 d . .
N2 N 0.87795(16) 0.89236(12) 0.58430(9) 0.0134(3) Uani 1 1 d . .
N3 N 1.06864(18) 0.72463(12) 0.55894(10) 0.0144(3) Uani 1 1 d . .
C1 C 0.91122(19) 0.68093(14) 0.58565(10) 0.0114(3) Uani 1 1 d . .
C2 C 1.0392(2) 0.85313(14) 0.55935(11) 0.0142(3) Uani 1 1 d . .
H2 H 1.1304 0.9114 0.5425 0.017 Uiso 1 1 calc R U
C3 C 0.6122(2) 0.76984(14) 0.63081(11) 0.0125(3) Uani 1 1 d . .
C4 C 0.54351(19) 0.64043(14) 0.63950(11) 0.0134(3) Uani 1 1 d . .
H4 H 0.4183 0.6330 0.6547 0.016 Uiso 1 1 calc R U
C5 C 0.63463(19) 0.52929(13) 0.62873(10) 0.0098(3) Uani 1 1 d . .
C6 C 0.54862(19) 0.40211(13) 0.63976(10) 0.0108(3) Uani 1 1 d . .
C7 C 0.3731(2) 0.39129(15) 0.67198(11) 0.0141(3) Uani 1 1 d . .
H7 H 0.3098 0.4659 0.6880 0.017 Uiso 1 1 calc R U
C8 C 0.2906(2) 0.27256(15) 0.68067(12) 0.0159(3) Uani 1 1 d . .
H8 H 0.1708 0.2666 0.7018 0.019 Uiso 1 1 calc R U
C9 C 0.3829(2) 0.16221(15) 0.65850(11) 0.0155(3) Uani 1 1 d . .
H9 H 0.3268 0.0812 0.6649 0.019 Uiso 1 1 calc R U
C10 C 0.5578(2) 0.17131(15) 0.62695(11) 0.0153(3) Uani 1 1 d . .
H10 H 0.6218 0.0964 0.6122 0.018 Uiso 1 1 calc R U
C11 C 0.6386(2) 0.29030(14) 0.61698(11) 0.0141(3) Uani 1 1 d . .
H11 H 0.7568 0.2958 0.5943 0.017 Uiso 1 1 calc R U

loop_
_atom_site_aniso_label
_atom_site_aniso_U_11
_atom_site_aniso_U_22
_atom_site_aniso_U_33
_atom_site_aniso_U_23
_atom_site_aniso_U_13
_atom_site_aniso_U_12
S1 0.01229(18) 0.00673(19) 0.0230(2) -0.00030(13) 0.00812(14) 0.00042(12)
O1 0.0180(5) 0.0090(5) 0.0309(6) -0.0013(4) 0.0099(4) 0.0035(4)
N1 0.0123(5) 0.0056(5) 0.0156(6) 0.0005(4) 0.0045(4) -0.0006(4)
N2 0.0153(5) 0.0072(6) 0.0177(6) 0.0009(4) 0.0043(5) -0.0024(4)
N3 0.0142(5) 0.0121(6) 0.0182(6) -0.0010(5) 0.0066(5) -0.0031(5)
C1 0.0121(5) 0.0088(6) 0.0136(6) -0.0013(5) 0.0036(5) 0.0004(5)
C2 0.0159(6) 0.0108(7) 0.0165(7) -0.0005(5) 0.0052(5) -0.0026(5)
C3 0.0125(6) 0.0108(7) 0.0150(6) -0.0008(5) 0.0049(5) -0.0008(5)
C4 0.0122(6) 0.0102(7) 0.0194(7) 0.0004(5) 0.0066(5) 0.0007(5)
C5 0.0107(5) 0.0081(6) 0.0110(6) 0.0004(5) 0.0032(5) 0.0003(5)
C6 0.0131(6) 0.0087(7) 0.0105(6) 0.0001(5) 0.0024(5) -0.0002(5)
C7 0.0135(6) 0.0117(7) 0.0181(7) 0.0008(5) 0.0057(5) 0.0001(5)
C8 0.0149(6) 0.0150(8) 0.0186(7) 0.0025(6) 0.0056(5) -0.0029(5)
C9 0.0210(6) 0.0102(7) 0.0141(6) 0.0020(5) 0.0023(5) -0.0055(6)
C10 0.0219(7) 0.0079(7) 0.0169(7) -0.0001(5) 0.0062(5) -0.0007(6)
C11 0.0172(6) 0.0097(7) 0.0169(7) -0.0002(5) 0.0069(5) -0.0002(5)

loop_
_atom_type_symbol
_atom_type_description
_atom_type_scat_dispersion_real
_atom_type_scat_dispersion_imag
_atom_type_scat_source
C C 0.0033 0.0016 'International Tables Vol C Tables 4.2.6.8 and 6.1.1.4'
H H 0.0000 0.0000 'International Tables Vol C Tables 4.2.6.8 and 6.1.1.4'
N N 0.0061 0.0033 'International Tables Vol C Tables 4.2.6.8 and 6.1.1.4'
O O 0.0106 0.0060 'International Tables Vol C Tables 4.2.6.8 and 6.1.1.4'
S S 0.1246 0.1234 'International Tables Vol C Tables 4.2.6.8 and 6.1.1.4'

loop_
_geom_angle_atom_site_label_1
_geom_angle_atom_site_label_2
_geom_angle_atom_site_label_3
_geom_angle
C1 S1 C5 100.96(7)
C1 N1 N2 109.00(11)
C1 N1 C3 127.40(12)
N2 N1 C3 123.60(11)
C2 N2 N1 101.60(12)
C1 N3 C2 101.88(12)
N3 C1 N1 110.84(13)
N3 C1 S1 123.99(11)
N1 C1 S1 125.17(11)
N2 C2 N3 116.68(13)
N2 C2 H2 121.7
N3 C2 H2 121.7
O1 C3 N1 120.64(13)
O1 C3 C4 124.61(13)
N1 C3 C4 114.75(12)
C5 C4 C3 128.54(13)
C5 C4 H4 115.7
C3 C4 H4 115.7
C4 C5 C6 123.46(13)
C4 C5 S1 123.03(11)
C6 C5 S1 113.51(10)
C11 C6 C7 118.25(13)
C11 C6 C5 121.13(12)
C7 C6 C5 120.62(13)
C8 C7 C6 120.71(14)
C8 C7 H7 119.6
C6 C7 H7 119.6
C7 C8 C9 120.28(14)
C7 C8 H8 119.9
C9 C8 H8 119.9
C10 C9 C8 119.70(14)
C10 C9 H9 120.2
C8 C9 H9 120.2
C11 C10 C9 119.91(14)
C11 C10 H10 120.0
C9 C10 H10 120.0
C10 C11 C6 121.15(14)
C10 C11 H11 119.4
C6 C11 H11 119.4

loop_
_geom_bond_atom_site_label_1
_geom_bond_atom_site_label_2
_geom_bond_distance
S1 C1 1.7208(15)
S1 C5 1.7479(14)
O1 C3 1.2140(17)
N1 C1 1.3659(18)
N1 N2 1.3764(17)
N1 C3 1.4185(18)
N2 C2 1.3186(18)
N3 C1 1.3208(18)
N3 C2 1.3655(19)
C2 H2 0.9500
C3 C4 1.456(2)
C4 C5 1.3545(19)
C4 H4 0.9500
C5 C6 1.4872(19)
C6 C11 1.4010(19)
C6 C7 1.4027(18)
C7 C8 1.391(2)
C7 H7 0.9500
C8 C9 1.394(2)
C8 H8 0.9500
C9 C10 1.392(2)
C9 H9 0.9500
C10 C11 1.392(2)
C10 H10 0.9500
C11 H11 0.9500

loop_
_geom_hbond_atom_site_label_D
_geom_hbond_atom_site_label_H
_geom_hbond_atom_site_label_A
_geom_hbond_distance_DH
_geom_hbond_distance_HA
_geom_hbond_distance_DA
_geom_hbond_angle_DHA
_geom_hbond_site_symmetry_A
C2 H2 N2 0.95 2.67 3.4282(19) 137.7 3_776
C4 H4 N3 0.95 2.65 3.3462(18) 130.9 1_455

loop_
_geom_torsion_atom_site_label_1
_geom_torsion_atom_site_label_2
_geom_torsion_atom_site_label_3
_geom_torsion_atom_site_label_4
_geom_torsion
C1 N1 N2 C2 -0.19(14)
C3 N1 N2 C2 -179.48(13)
C2 N3 C1 N1 -0.34(15)
C2 N3 C1 S1 -179.74(11)
N2 N1 C1 N3 0.35(16)
C3 N1 C1 N3 179.61(13)
N2 N1 C1 S1 179.75(10)
C3 N1 C1 S1 -1.0(2)
C5 S1 C1 N3 -177.41(12)
C5 S1 C1 N1 3.27(13)
N1 N2 C2 N3 -0.02(16)
C1 N3 C2 N2 0.23(16)
C1 N1 C3 O1 177.73(13)
N2 N1 C3 O1 -3.1(2)
C1 N1 C3 C4 -2.7(2)
N2 N1 C3 C4 176.45(12)
O1 C3 C4 C5 -176.78(15)
N1 C3 C4 C5 3.7(2)
C3 C4 C5 C6 179.87(13)
C3 C4 C5 S1 -0.8(2)
C1 S1 C5 C4 -2.39(14)
C1 S1 C5 C6 176.98(10)
C4 C5 C6 C11 173.01(13)
S1 C5 C6 C11 -6.35(17)
C4 C5 C6 C7 -6.1(2)
S1 C5 C6 C7 174.56(10)
C11 C6 C7 C8 -0.2(2)
C5 C6 C7 C8 178.90(13)
C6 C7 C8 C9 0.7(2)
C7 C8 C9 C10 -0.4(2)
C8 C9 C10 C11 -0.5(2)
C9 C10 C11 C6 1.0(2)
C7 C6 C11 C10 -0.7(2)
C5 C6 C11 C10 -179.77(13)
